data_7706198
loop_
_publ_author_name
'Li, Yue'
'Kong, Qing-Rong'
'Guo, Ying'
'Tang, Zheng'

_publ_section_title
;
 Thermal hysteresis induced by external pressure in a 3D Hofmann-type
 SCO-MOF.
;
_journal_issue 4
_journal_name_full 'Dalton transactions (Cambridge, England : 2003)'
_journal_page_first 1384
_journal_page_last 1389
_journal_paper_doi 10.1039/d0dt03796f
_journal_volume 50
_journal_year 2021
_chemical_formula_moiety 'C16 H10 Br2 Fe N6 Pd, 4(H2 O)'
_chemical_formula_sum 'C16 H18 Br2 Fe N6 O4 Pd'
_chemical_formula_weight 680.43
_space_group_crystal_system tetragonal
_space_group_IT_number 83
_space_group_name_Hall '-P 4'
_space_group_name_H-M_alt 'P 4/m'
_atom_sites_solution_hydrogens mixed
_atom_sites_solution_primary direct
_audit_creation_date 2020-11-28
_audit_creation_method
;
Olex2 1.2
(compiled 2018.05.29 svn.r3508 for OlexSys, GUI svn.r5506)
;
_audit_update_record
;
2020-11-29 deposited with the CCDC.	2020-12-22 downloaded from the CCDC.
;
_cell_angle_alpha 90
_cell_angle_beta 90
_cell_angle_gamma 90
_cell_formula_units_Z 1
_cell_length_a 7.2533(5)
_cell_length_b 7.2533(5)
_cell_length_c 13.346(2)
_cell_measurement_reflns_used 514
_cell_measurement_temperature 99.9(5)
_cell_measurement_theta_max 26.4170
_cell_measurement_theta_min 4.2600
_cell_volume 702.14(13)
_computing_cell_refinement 'CrysAlisPro 1.171.39.29d (Rigaku OD, 2017)'
_computing_data_collection 'CrysAlisPro 1.171.39.29d (Rigaku OD, 2017)'
_computing_data_reduction 'CrysAlisPro 1.171.39.29d (Rigaku OD, 2017)'
_computing_molecular_graphics 'Olex2 (Dolomanov et al., 2009)'
_computing_publication_material 'Olex2 (Dolomanov et al., 2009)'
_computing_structure_refinement 'ShelXL (Sheldrick, 2015)'
_computing_structure_solution 'ShelXS (Sheldrick, 2008)'
_diffrn_ambient_environment N~2~
_diffrn_ambient_temperature 99.9(5)
_diffrn_detector 'CCD plate'
_diffrn_measured_fraction_theta_full 0.987
_diffrn_measured_fraction_theta_max 0.891
_diffrn_measurement_details
;
List of Runs (angles in degrees, time in seconds):

  # Type    Start    End  Width  t~exp~   \w     \q     \k     \f   Frames
#--------------------------------------------------------------------------
  1  \w    -60.00 -35.00   0.50   70.00    --    0.10 -40.00  -2.00   50
  2  \w    -40.00 -13.00   0.50   70.00    --    0.10 -77.00 -90.00   54
  3  \w    -62.00  -5.00   0.50   70.00    --    0.10 -82.00-150.00  114
;
_diffrn_measurement_device 'four-circle diffractometer'
_diffrn_measurement_device_type 'XtaLAB AFC12 (RINC): Kappa single'
_diffrn_measurement_method '\w scans'
_diffrn_orient_matrix_type 'CrysAlisPro convention (1999,Acta A55,543-557)'
_diffrn_orient_matrix_UB_11 -0.0615230000
_diffrn_orient_matrix_UB_12 0.0427340000
_diffrn_orient_matrix_UB_13 -0.0342045000
_diffrn_orient_matrix_UB_21 -0.0690348000
_diffrn_orient_matrix_UB_22 0.0025472000
_diffrn_orient_matrix_UB_23 0.0376131000
_diffrn_orient_matrix_UB_31 0.0315242000
_diffrn_orient_matrix_UB_32 0.0879757000
_diffrn_orient_matrix_UB_33 0.0155677000
_diffrn_radiation_monochromator graphite
_diffrn_radiation_probe x-ray
_diffrn_radiation_type MoK\a
_diffrn_radiation_wavelength 0.71073
_diffrn_reflns_av_R_equivalents 0.0768
_diffrn_reflns_av_unetI/netI 0.0780
_diffrn_reflns_Laue_measured_fraction_full 0.987
_diffrn_reflns_Laue_measured_fraction_max 0.891
_diffrn_reflns_limit_h_max 9
_diffrn_reflns_limit_h_min -9
_diffrn_reflns_limit_k_max 7
_diffrn_reflns_limit_k_min -9
_diffrn_reflns_limit_l_max 17
_diffrn_reflns_limit_l_min -15
_diffrn_reflns_number 3021
_diffrn_reflns_point_group_measured_fraction_full 0.987
_diffrn_reflns_point_group_measured_fraction_max 0.891
_diffrn_reflns_theta_full 25.242
_diffrn_reflns_theta_max 29.526
_diffrn_reflns_theta_min 4.150
_diffrn_source 'fine-focus sealed X-ray tube'
_diffrn_source_type 'Enhance (Mo) X-ray Source'
_exptl_absorpt_coefficient_mu 4.029
_exptl_absorpt_correction_T_max 1.00000
_exptl_absorpt_correction_T_min 0.50075
_exptl_absorpt_correction_type multi-scan
_exptl_absorpt_process_details
;
CrysAlisPro 1.171.39.29d (Rigaku Oxford Diffraction, 2017)
Empirical absorption correction using spherical harmonics,
 implemented in SCALE3 ABSPACK scaling algorithm.
;
_exptl_crystal_colour 'clear yellowish yellow'
_exptl_crystal_colour_lustre clear
_exptl_crystal_colour_modifier yellowish
_exptl_crystal_colour_primary yellow
_exptl_crystal_density_diffrn 1.609
_exptl_crystal_description plate
_exptl_crystal_F_000 330
_exptl_crystal_size_max 0.1
_exptl_crystal_size_mid 0.1
_exptl_crystal_size_min 0.05
_refine_diff_density_max 2.823
_refine_diff_density_min -1.374
_refine_diff_density_rms 0.222
_refine_ls_extinction_method none
_refine_ls_goodness_of_fit_ref 1.121
_refine_ls_hydrogen_treatment constr
_refine_ls_matrix_type full
_refine_ls_number_parameters 95
_refine_ls_number_reflns 924
_refine_ls_number_restraints 79
_refine_ls_restrained_S_all 1.175
_refine_ls_R_factor_all 0.1061
_refine_ls_R_factor_gt 0.0815
_refine_ls_shift/su_max 0.000
_refine_ls_shift/su_mean 0.000
_refine_ls_structure_factor_coef Fsqd
_refine_ls_weighting_details 'w=1/[\s^2^(Fo^2^)+(0.1556P)^2^+0.9865P] where P=(Fo^2^+2Fc^2^)/3'
_refine_ls_weighting_scheme calc
_refine_ls_wR_factor_gt 0.2282
_refine_ls_wR_factor_ref 0.2448
_reflns_Friedel_coverage 0.000
_reflns_number_gt 690
_reflns_number_total 924
_reflns_threshold_expression 'I > 2\s(I)'
_cod_data_source_file d0dt03796f2.cif
_cod_data_source_block 2023232
_cod_depositor_comments 'Adding full bibliography for 7706197--7706200.cif.'
_cod_original_cell_volume 702.16(14)
_cod_database_code 7706198
_shelx_shelxl_version_number 2014/7
_shelx_space_group_comment
;
The symmetry employed for this shelxl refinement is uniquely defined
by the following loop, which should always be used as a source of
symmetry information in preference to the above space-group names.
They are only intended as comments.
;
_shelx_estimated_absorpt_t_max 0.824
_shelx_estimated_absorpt_t_min 0.689
_reflns_odcompleteness_completeness 98.55
_reflns_odcompleteness_iscentric 1
_reflns_odcompleteness_theta 26.32
_olex2_refinement_description
;
1. Fixed Uiso
 At 1.2 times of:
  All C(H) groups
 At 1.5 times of:
  All O(H,H) groups
2. Restrained distances
 C3-C6
 1.45 with sigma of 0.02
 Br1-C6
 1.89 with sigma of 0.02
 C6-C2
 2.7 with sigma of 0.02
3. Restrained planarity
 Fe1, C1, C5, C2, C4, C3, C6, Br1
 with sigma of 0.1
4. Rigid bond restraints
 N1, C1, C2, C3, C4, C5, C6, Br1
 with sigma for 1-2 distances of 0.01 and sigma for 1-3 distances of 0.1
5. Uiso/Uaniso restraints and constraints
Uanis(N1) \\sim Ueq, Uanis(C1) \\sim Ueq, Uanis(C2) \\sim Ueq, Uanis(C3) \\sim
Ueq, Uanis(C4) \\sim Ueq, Uanis(C5) \\sim Ueq, Uanis(C6) \\sim Ueq, Uanis(Br1)
\\sim Ueq: with sigma of 0.01 and sigma for terminal atoms of 0.02
Uanis(O2) \\sim Ueq: with sigma of 0.1 and sigma for terminal atoms of 0.2
6. Others
 Fixed Sof: Br1(0.25) C6(0.25) H6(0.25) N1(0.25) C1(0.25) H1(0.25) C2(0.25)
 H2(0.25) C3(0.25) C4(0.25) H4(0.25) C5(0.25) H5(0.25) O2(0.25) H2a(0.25)
 H2b(0.25) O1(0.25) H1a(0.25) H1b(0.25)
7.a Riding coordinates:
 O2(H2a,H2b), O1(H1a,H1b)
7.b Aromatic/amide H refined with riding coordinates:
 C6(H6), C1(H1), C2(H2), C4(H4), C5(H5)
7.c Fitted hexagon refined as free rotating group:
 N1(C1,C2,C3,C4,C5)
;
_olex2_submission_special_instructions 'No special instructions were received'
_oxdiff_exptl_absorpt_empirical_details
;
Empirical correction (ABSPACK) includes:
- Absorption correction using spherical harmonics
- Frame scaling
;
_oxdiff_exptl_absorpt_empirical_full_max 1.902
_oxdiff_exptl_absorpt_empirical_full_min 0.612

loop_
_space_group_symop_operation_xyz
'x, y, z'
'-x, -y, z'
'-y, x, z'
'y, -x, z'
'-x, -y, -z'
'x, y, -z'
'y, -x, -z'
'-y, x, -z'

loop_
_atom_site_label
_atom_site_type_symbol
_atom_site_fract_x
_atom_site_fract_y
_atom_site_fract_z
_atom_site_U_iso_or_equiv
_atom_site_adp_type
_atom_site_occupancy
_atom_site_site_symmetry_order
_atom_site_calc_flag
_atom_site_refinement_flags_posn
_atom_site_refinement_flags_adp
_atom_site_refinement_flags_occupancy
_atom_site_disorder_assembly
_atom_site_disorder_group
Pd1 Pd 1.0000 -1.0000 1.0000 0.0186(5) Uani 1 8 d S T P . .
Fe1 Fe 0.5000 -1.5000 1.0000 0.0193(6) Uani 1 8 d S T P . .
N2 N 0.6947(12) -1.3044(12) 1.0000 0.0283(19) Uani 1 2 d S T P . .
C7 C 0.8038(13) -1.1959(13) 1.0000 0.0221(19) Uani 1 2 d S T P . .
Br1 Br 0.5075(19) -1.8159(14) 0.4992(15) 0.204(5) Uani 0.25 1 d D U . A -1
C6 C 0.512(5) -1.560(3) 0.5314(16) 0.105(10) Uani 0.25 1 d D U . A -1
H6 H 0.5153 -1.4594 0.4884 0.126 Uiso 0.25 1 calc R . . A -1
N1 N 0.5040(19) -1.496(6) 0.8485(10) 0.039(3) Uani 0.25 1 d . U . A -1
C1 C 0.5020(15) -1.676(5) 0.8128(16) 0.059(9) Uani 0.25 1 d G U . A -1
H1 H 0.4992 -1.7740 0.8575 0.070 Uiso 0.25 1 calc R . . A -1
C2 C 0.504(2) -1.709(4) 0.7102(18) 0.073(10) Uani 0.25 1 d DG U . A -1
H2 H 0.5028 -1.8295 0.6863 0.087 Uiso 0.25 1 calc R . . A -1
C3 C 0.508(4) -1.562(4) 0.6433(10) 0.087(10) Uani 0.25 1 d DG U . A -1
C4 C 0.510(5) -1.382(4) 0.6790(15) 0.083(10) Uani 0.25 1 d G U . A -1
H4 H 0.5131 -1.2839 0.6342 0.099 Uiso 0.25 1 calc R . . A -1
C5 C 0.508(5) -1.349(5) 0.7816(18) 0.059(8) Uani 0.25 1 d G U . A -1
H5 H 0.5095 -1.2285 0.8054 0.071 Uiso 0.25 1 calc R . . A -1
O2 O 0.999(19) -1.091(8) 0.708(4) 0.18(4) Uani 0.25 1 d . U . B -1
H2A H 0.9374 -0.9985 0.6882 0.276 Uiso 0.25 1 d R . . B -1
H2B H 1.0653 -1.1208 0.6582 0.276 Uiso 0.25 1 d R . . B -1
O1 O 0.983(12) -1.479(17) 0.783(6) 0.18(4) Uani 0.25 1 d . . . C -1
H1A H 0.9075 -1.4110 0.8149 0.277 Uiso 0.25 1 d R . . C -1
H1B H 1.0129 -1.4271 0.7285 0.277 Uiso 0.25 1 d R . . C -1

loop_
_atom_site_aniso_label
_atom_site_aniso_U_11
_atom_site_aniso_U_22
_atom_site_aniso_U_33
_atom_site_aniso_U_23
_atom_site_aniso_U_13
_atom_site_aniso_U_12
Pd1 0.0139(6) 0.0139(6) 0.0280(9) 0.000 0.000 0.000
Fe1 0.0123(8) 0.0123(8) 0.0333(15) 0.000 0.000 0.000
N2 0.019(4) 0.022(4) 0.044(5) 0.000 0.000 0.003(3)
C7 0.016(4) 0.013(4) 0.037(5) 0.000 0.000 0.003(3)
Br1 0.395(15) 0.141(7) 0.077(4) -0.059(7) 0.007(14) -0.006(7)
C6 0.110(15) 0.106(10) 0.098(12) 0.008(9) -0.001(10) -0.001(10)
N1 0.031(8) 0.044(8) 0.041(6) -0.001(9) 0.001(10) 0.001(10)
C1 0.062(13) 0.057(11) 0.056(10) -0.007(9) -0.006(10) 0.000(9)
C2 0.080(14) 0.076(13) 0.062(11) -0.007(9) 0.005(10) 0.002(10)
C3 0.088(15) 0.083(12) 0.090(11) 0.004(8) 0.001(10) -0.004(10)
C4 0.089(15) 0.085(13) 0.074(11) 0.003(10) 0.001(10) 0.001(10)
C5 0.062(13) 0.054(12) 0.062(10) 0.005(8) 0.001(9) -0.003(9)
O2 0.06(3) 0.26(10) 0.23(6) 0.03(5) -0.02(6) 0.00(9)
O1 0.11(4) 0.28(9) 0.17(5) 0.13(6) 0.10(4) 0.07(4)

loop_
_atom_type_symbol
_atom_type_description
_atom_type_scat_dispersion_real
_atom_type_scat_dispersion_imag
_atom_type_scat_source
C C 0.0033 0.0016 'International Tables Vol C Tables 4.2.6.8 and 6.1.1.4'
H H 0.0000 0.0000 'International Tables Vol C Tables 4.2.6.8 and 6.1.1.4'
Br Br -0.2901 2.4595 'International Tables Vol C Tables 4.2.6.8 and 6.1.1.4'
Fe Fe 0.3463 0.8444 'International Tables Vol C Tables 4.2.6.8 and 6.1.1.4'
N N 0.0061 0.0033 'International Tables Vol C Tables 4.2.6.8 and 6.1.1.4'
O O 0.0106 0.0060 'International Tables Vol C Tables 4.2.6.8 and 6.1.1.4'
Pd Pd -0.9988 1.0072 'International Tables Vol C Tables 4.2.6.8 and 6.1.1.4'

loop_
_geom_angle_atom_site_label_1
_geom_angle_atom_site_label_2
_geom_angle_atom_site_label_3
_geom_angle
_geom_angle_site_symmetry_1
_geom_angle_site_symmetry_3
_geom_angle_publ_flag
C7 Pd1 C7 90.000(3) 5_737 7_757 ?
C7 Pd1 C7 90.000(1) 5_737 3_535 ?
C7 Pd1 C7 180.0 7_757 3_535 ?
C7 Pd1 C7 180.0 5_737 . ?
C7 Pd1 C7 90.000(1) 7_757 . ?
C7 Pd1 C7 90.000(2) 3_535 . ?
N2 Fe1 N2 90.000(1) 5_627 7_747 ?
N2 Fe1 N2 90.000(1) 5_627 3_435 ?
N2 Fe1 N2 89.999(1) 7_747 . ?
N2 Fe1 N2 180.0 7_747 3_435 ?
N2 Fe1 N2 180.0 5_627 . ?
N2 Fe1 N2 90.001(1) 3_435 . ?
N2 Fe1 N1 91.2(9) 5_627 . ?
N2 Fe1 N1 88.8(9) . . ?
N2 Fe1 N1 90.0(9) 7_747 . ?
N2 Fe1 N1 90.0(9) 3_435 . ?
C7 N2 Fe1 179.7(9) . . ?
N2 C7 Pd1 179.9(9) . . ?
C3 C6 Br1 102.5(14) . . ?
C1 N1 Fe1 109(2) . . ?
C1 N1 C5 120.0 . . ?
C5 N1 Fe1 131(2) . . ?
N1 C1 C2 120.0 . . ?
C3 C2 C1 120.0 . . ?
C2 C3 C6 130.5(16) . . ?
C2 C3 C4 120.0 . . ?
C4 C3 C6 109.5(16) . . ?
C5 C4 C3 120.0 . . ?
C4 C5 N1 120.0 . . ?

loop_
_geom_bond_atom_site_label_1
_geom_bond_atom_site_label_2
_geom_bond_distance
_geom_bond_site_symmetry_2
_geom_bond_publ_flag
Pd1 C7 2.011(10) 5_737 ?
Pd1 C7 2.011(10) 7_757 ?
Pd1 C7 2.011(10) 3_535 ?
Pd1 C7 2.011(10) . ?
Fe1 N2 2.002(9) 5_627 ?
Fe1 N2 2.002(9) 3_435 ?
Fe1 N2 2.002(9) . ?
Fe1 N2 2.002(9) 7_747 ?
Fe1 N1 2.023(14) . ?
N2 C7 1.116(15) . ?
Br1 C6 1.904(19) . ?
C6 C3 1.494(16) . ?
N1 C1 1.3900 . ?
N1 C5 1.3900 . ?
C1 C2 1.3900 . ?
C2 C3 1.3900 . ?
C3 C4 1.3900 . ?
C4 C5 1.3900 . ?

loop_
_geom_hbond_atom_site_label_D
_geom_hbond_atom_site_label_H
_geom_hbond_atom_site_label_A
_geom_hbond_distance_DH
_geom_hbond_distance_HA
_geom_hbond_distance_DA
_geom_hbond_angle_DHA
_geom_hbond_site_symmetry_A
O1 H1B O2 0.85 2.45 2.99(12) 121.6 .
